data_7228644
loop_
_publ_author_name
'Kumar, Robin'
'Thirupathi, Natesan'

_publ_section_title
;
 Syntheses, characterisation, and catalytic role of (\h5-C5Me5)Rh(iii)
 guanidinato complexes in transfer hydrogenation (TH) and
 TH--etherification
;
_journal_issue 54
_journal_name_full 'RSC Adv.'
_journal_page_first 33890
_journal_paper_doi 10.1039/C7RA04152G
_journal_volume 7
_journal_year 2017
_chemical_formula_moiety 'C36 H29 Cl F18 N3 O Rh'
_chemical_formula_sum 'C36 H29 Cl F18 N3 O Rh'
_chemical_formula_weight 999.98
_chemical_name_systematic
; 
 ? 
;
_space_group_IT_number 14
_symmetry_cell_setting monoclinic
_symmetry_space_group_name_Hall '-P 2yn'
_symmetry_space_group_name_H-M 'P 1 21/n 1'
_atom_sites_solution_hydrogens geom
_atom_sites_solution_primary direct
_atom_sites_solution_secondary difmap
_audit_block_doi 10.5517/ccdc.csd.cc1nn1p1
_audit_creation_method SHELXL-97
_audit_update_record
;
2017-03-17 deposited with the CCDC.
2017-06-15 downloaded from the CCDC.
;
_cell_angle_alpha 90.000(5)
_cell_angle_beta 107.458(5)
_cell_angle_gamma 90.000(5)
_cell_formula_units_Z 4
_cell_length_a 12.930(5)
_cell_length_b 24.943(5)
_cell_length_c 12.939(5)
_cell_measurement_reflns_used 14181
_cell_measurement_temperature 298(2)
_cell_measurement_theta_max 28.7350
_cell_measurement_theta_min 3.3010
_cell_volume 3981(2)
_computing_cell_refinement 'CrysAlisPro, Oxford Diffraction Ltd.'
_computing_data_collection 'CrysAlisPro, Oxford Diffraction Ltd.'
_computing_data_reduction 'CrysAlisPro, Oxford Diffraction Ltd.'
_computing_molecular_graphics Olex2
_computing_publication_material 'WINGX V1.80.01'
_computing_structure_refinement 'SHELXL-97 (Sheldrick, 1997)'
_computing_structure_solution 'SHELXS-97 (Sheldrick, 1990)'
_diffrn_ambient_temperature 298(2)
_diffrn_detector_area_resol_mean 0.3703
_diffrn_measured_fraction_theta_full 0.999
_diffrn_measured_fraction_theta_max 0.999
_diffrn_measurement_device_type 'Sapphire-3 CCD detector'
_diffrn_measurement_method 'omega scan'
_diffrn_radiation_monochromator graphite
_diffrn_radiation_source 'fine-focus sealed tube'
_diffrn_radiation_type MoK\a
_diffrn_radiation_wavelength 0.71073
_diffrn_reflns_av_R_equivalents 0.0444
_diffrn_reflns_av_sigmaI/netI 0.0305
_diffrn_reflns_limit_h_max 16
_diffrn_reflns_limit_h_min -16
_diffrn_reflns_limit_k_max 31
_diffrn_reflns_limit_k_min -31
_diffrn_reflns_limit_l_max 16
_diffrn_reflns_limit_l_min -16
_diffrn_reflns_number 53400
_diffrn_reflns_theta_full 26.37
_diffrn_reflns_theta_max 26.37
_diffrn_reflns_theta_min 2.95
_exptl_absorpt_coefficient_mu 0.615
_exptl_absorpt_correction_T_max 0.9878
_exptl_absorpt_correction_T_min 0.8370
_exptl_absorpt_correction_type multi-scan
_exptl_crystal_colour Orange
_exptl_crystal_density_diffrn 1.669
_exptl_crystal_density_method 'not measured'
_exptl_crystal_description Rectangular
_exptl_crystal_F_000 1992
_exptl_crystal_size_max 0.30
_exptl_crystal_size_mid 0.02
_exptl_crystal_size_min 0.02
_refine_diff_density_max 1.037
_refine_diff_density_min -0.732
_refine_diff_density_rms 0.086
_refine_ls_extinction_method none
_refine_ls_goodness_of_fit_ref 1.034
_refine_ls_hydrogen_treatment mixed
_refine_ls_matrix_type full
_refine_ls_number_parameters 557
_refine_ls_number_reflns 8131
_refine_ls_number_restraints 0
_refine_ls_restrained_S_all 1.034
_refine_ls_R_factor_all 0.0652
_refine_ls_R_factor_gt 0.0540
_refine_ls_shift/su_max 0.008
_refine_ls_shift/su_mean 0.000
_refine_ls_structure_factor_coef Fsqd
_refine_ls_weighting_details 'calc w=1/[\s^2^(Fo^2^)+(0.0720P)^2^+7.6466P] where P=(Fo^2^+2Fc^2^)/3'
_refine_ls_weighting_scheme calc
_refine_ls_wR_factor_gt 0.1370
_refine_ls_wR_factor_ref 0.1448
_reflns_number_gt 6846
_reflns_number_total 8131
_reflns_threshold_expression >2sigma(I)
_cod_data_source_file c7ra04152g2.cif
_cod_data_source_block 1f
_cod_depositor_comments
;
The following automatic conversions were performed:

'_symmetry_cell_setting' value 'Monoclinic' changed to 'monoclinic'
according to
/home/data/users/saulius/crontab/automatic-downloads/rss-feeds/RSC/lib/dictionaries/cif_core.dic
dictionary named 'cif_core.dic' version 2.4.2 from 2011-04-26.

Automatic conversion script
Id: cif_fix_values 4973 2017-02-22 13:04:09Z antanas 
;
_cod_original_sg_symbol_H-M P21/n
_cod_database_code 7228644

loop_
_symmetry_equiv_pos_as_xyz
'x, y, z'
'-x+1/2, y+1/2, -z+1/2'
'-x, -y, -z'
'x-1/2, -y-1/2, z-1/2'

loop_
_atom_site_label
_atom_site_type_symbol
_atom_site_fract_x
_atom_site_fract_y
_atom_site_fract_z
_atom_site_U_iso_or_equiv
_atom_site_adp_type
_atom_site_occupancy
_atom_site_symmetry_multiplicity
_atom_site_calc_flag
_atom_site_refinement_flags
Rh1 Rh 0.15084(2) 0.191340(12) 0.79686(2) 0.03309(11) Uani 1 1 d .
Cl1 Cl -0.03069(8) 0.21720(4) 0.69259(8) 0.0444(2) Uani 1 1 d .
N1 N 0.1606(3) 0.26394(12) 0.8824(2) 0.0337(7) Uani 1 1 d .
N2 N 0.1022(3) 0.19161(12) 0.9392(2) 0.0355(7) Uani 1 1 d .
N3 N 0.0858(3) 0.27308(13) 1.0329(2) 0.0380(7) Uani 1 1 d .
H3 H 0.1048 0.2614 1.0984 0.046 Uiso 1 1 calc R
F1 F 0.0535(4) 0.4171(5) 0.5885(5) 0.282(6) Uani 1 1 d .
F2 F 0.1780(8) 0.3772(2) 0.5673(4) 0.203(4) Uani 1 1 d .
F3 F 0.2027(3) 0.45298(17) 0.6195(3) 0.1030(13) Uani 1 1 d .
F4 F 0.3561(5) 0.4788(2) 1.0100(4) 0.160(3) Uani 1 1 d .
F5 F 0.3557(3) 0.41584(13) 1.1185(3) 0.0815(10) Uani 1 1 d .
F6 F 0.2185(4) 0.46422(16) 1.0617(4) 0.1132(16) Uani 1 1 d .
F7 F 0.0987(4) 0.1491(3) 1.3151(3) 0.149(2) Uani 1 1 d .
F8 F 0.0219(5) 0.07609(18) 1.3029(3) 0.140(2) Uani 1 1 d .
F9 F -0.0654(4) 0.1453(2) 1.2816(3) 0.1280(18) Uani 1 1 d .
F10 F -0.1019(3) 0.01949(12) 0.8240(2) 0.0749(9) Uani 1 1 d .
F11 F -0.1681(4) -0.00059(16) 0.9495(3) 0.1105(16) Uani 1 1 d .
F12 F -0.2380(3) 0.06185(18) 0.8352(4) 0.1097(15) Uani 1 1 d .
F13 F -0.0849(3) 0.41751(14) 0.7221(2) 0.0762(9) Uani 1 1 d .
F14 F -0.1957(3) 0.35329(13) 0.7093(3) 0.0791(10) Uani 1 1 d .
F15 F -0.2316(3) 0.42991(16) 0.7607(3) 0.0970(13) Uani 1 1 d .
F16 F 0.0058(4) 0.48169(15) 1.1613(4) 0.1237(19) Uani 1 1 d .
F17 F 0.0056(4) 0.41464(16) 1.2631(3) 0.1018(14) Uani 1 1 d .
F18 F -0.1400(3) 0.44725(14) 1.1661(3) 0.0811(10) Uani 1 1 d .
C1 C 0.1177(3) 0.24399(15) 0.9551(3) 0.0331(8) Uani 1 1 d .
C2 C 0.1850(3) 0.31723(15) 0.8685(3) 0.0355(8) Uani 1 1 d .
C3 C 0.1587(3) 0.33717(17) 0.7639(3) 0.0410(9) Uani 1 1 d .
H3A H 0.1272 0.3147 0.7055 0.049 Uiso 1 1 calc R
C4 C 0.1789(4) 0.39042(19) 0.7456(4) 0.0503(11) Uani 1 1 d .
C5 C 0.2245(3) 0.42451(18) 0.8318(4) 0.0498(11) Uani 1 1 d .
H5 H 0.2361 0.4605 0.8199 0.060 Uiso 1 1 calc R
C6 C 0.2524(3) 0.40405(17) 0.9357(4) 0.0451(10) Uani 1 1 d .
C7 C 0.2354(3) 0.35106(16) 0.9552(3) 0.0391(9) Uani 1 1 d .
H7 H 0.2573 0.3378 1.0256 0.047 Uiso 1 1 calc R
C8 C 0.1495(5) 0.4114(3) 0.6332(5) 0.079(2) Uani 1 1 d .
C9 C 0.2985(5) 0.44071(19) 1.0300(5) 0.0661(15) Uani 1 1 d .
C10 C 0.0453(3) 0.15734(15) 0.9863(3) 0.0331(8) Uani 1 1 d .
C11 C 0.0567(3) 0.15761(16) 1.0980(3) 0.0353(8) Uani 1 1 d .
H11 H 0.1010 0.1829 1.1431 0.042 Uiso 1 1 calc R
C12 C 0.0021(3) 0.12047(18) 1.1403(3) 0.0432(9) Uani 1 1 d .
C13 C -0.0636(4) 0.08206(19) 1.0767(3) 0.0481(10) Uani 1 1 d .
H13 H -0.0999 0.0572 1.1067 0.058 Uiso 1 1 calc R
C14 C -0.0742(4) 0.08140(18) 0.9668(3) 0.0463(10) Uani 1 1 d .
C15 C -0.0211(3) 0.11848(16) 0.9224(3) 0.0389(9) Uani 1 1 d .
H15 H -0.0298 0.1175 0.8484 0.047 Uiso 1 1 calc R
C16 C 0.0152(4) 0.1216(2) 1.2598(4) 0.0561(12) Uani 1 1 d .
C17 C -0.1466(5) 0.0410(2) 0.8940(4) 0.0637(14) Uani 1 1 d .
C18 C 0.0250(3) 0.31997(15) 1.0095(3) 0.0345(8) Uani 1 1 d .
C19 C -0.0369(3) 0.33278(16) 0.9046(3) 0.0351(8) Uani 1 1 d .
H19 H -0.0389 0.3098 0.8475 0.042 Uiso 1 1 calc R
C20 C -0.0953(3) 0.38008(16) 0.8860(3) 0.0406(9) Uani 1 1 d .
C21 C -0.0972(3) 0.41411(16) 0.9698(4) 0.0438(10) Uani 1 1 d .
H21 H -0.1371 0.4457 0.9563 0.053 Uiso 1 1 calc R
C22 C -0.0381(3) 0.39994(16) 1.0743(4) 0.0404(9) Uani 1 1 d .
C23 C 0.0240(3) 0.35377(15) 1.0949(3) 0.0360(8) Uani 1 1 d .
H23 H 0.0649 0.3453 1.1653 0.043 Uiso 1 1 calc R
C24 C -0.1526(4) 0.39528(19) 0.7699(4) 0.0534(12) Uani 1 1 d .
C25 C -0.0390(4) 0.43636(18) 1.1660(4) 0.0532(12) Uani 1 1 d .
C26 C 0.2725(3) 0.13098(17) 0.8427(4) 0.0446(10) Uani 1 1 d .
C27 C 0.1893(4) 0.11173(19) 0.7544(4) 0.0544(12) Uani 1 1 d .
C28 C 0.1822(5) 0.1456(3) 0.6681(4) 0.0666(15) Uani 1 1 d .
C29 C 0.2576(6) 0.1886(2) 0.6998(5) 0.0731(19) Uani 1 1 d .
C30 C 0.3171(4) 0.1783(2) 0.8155(4) 0.0539(12) Uani 1 1 d .
C31 C 0.3089(5) 0.1048(3) 0.9523(5) 0.0787(18) Uani 1 1 d .
H31A H 0.2666 0.0731 0.9517 0.118 Uiso 1 1 calc R
H31B H 0.2992 0.1293 1.0059 0.118 Uiso 1 1 calc R
H31C H 0.3841 0.0953 0.9695 0.118 Uiso 1 1 calc R
C32 C 0.1262(5) 0.0607(2) 0.7522(7) 0.090(2) Uani 1 1 d .
H32A H 0.1472 0.0448 0.8231 0.134 Uiso 1 1 calc R
H32B H 0.1410 0.0361 0.7014 0.134 Uiso 1 1 calc R
H32C H 0.0500 0.0687 0.7308 0.134 Uiso 1 1 calc R
C33 C 0.1026(7) 0.1387(4) 0.5544(5) 0.131(4) Uani 1 1 d .
H33A H 0.1126 0.1673 0.5086 0.196 Uiso 1 1 calc R
H33B H 0.0297 0.1395 0.5585 0.196 Uiso 1 1 calc R
H33C H 0.1156 0.1049 0.5249 0.196 Uiso 1 1 calc R
C34 C 0.2790(10) 0.2333(4) 0.6312(9) 0.171(6) Uani 1 1 d .
H34A H 0.3350 0.2561 0.6747 0.257 Uiso 1 1 calc R
H34B H 0.2139 0.2538 0.6019 0.257 Uiso 1 1 calc R
H34C H 0.3017 0.2185 0.5730 0.257 Uiso 1 1 calc R
C35 C 0.4075(5) 0.2115(3) 0.8875(7) 0.104(3) Uani 1 1 d .
H35A H 0.4213 0.2417 0.8475 0.156 Uiso 1 1 calc R
H35B H 0.4719 0.1900 0.9120 0.156 Uiso 1 1 calc R
H35C H 0.3871 0.2239 0.9488 0.156 Uiso 1 1 calc R
O1 O 0.2428(3) 0.27328(17) 1.2397(3) 0.0607(10) Uani 1 1 d .
C36 C 0.2491(6) 0.2780(4) 1.3479(5) 0.0756(19) Uani 1 1 d .
H36B H 0.253(7) 0.317(4) 1.367(7) 0.13(3) Uiso 1 1 d .
H36C H 0.305(7) 0.261(3) 1.390(7) 0.13(3) Uiso 1 1 d .
H36A H 0.186(9) 0.273(4) 1.354(8) 0.16(4) Uiso 1 1 d .
H1A H 0.298(4) 0.275(2) 1.227(4) 0.057(17) Uiso 1 1 d .

loop_
_atom_site_aniso_label
_atom_site_aniso_U_11
_atom_site_aniso_U_22
_atom_site_aniso_U_33
_atom_site_aniso_U_23
_atom_site_aniso_U_13
_atom_site_aniso_U_12
Rh1 0.04223(19) 0.03377(18) 0.02237(16) -0.00225(11) 0.00832(12) 0.00617(12)
Cl1 0.0415(5) 0.0519(6) 0.0336(5) -0.0019(4) 0.0018(4) 0.0017(4)
N1 0.0400(17) 0.0339(16) 0.0254(14) -0.0044(12) 0.0073(13) 0.0011(13)
N2 0.0502(19) 0.0316(16) 0.0258(15) 0.0005(12) 0.0131(14) 0.0066(14)
N3 0.053(2) 0.0340(17) 0.0251(15) -0.0017(13) 0.0091(14) 0.0098(15)
F1 0.055(3) 0.614(16) 0.150(5) 0.260(8) -0.009(3) -0.023(5)
F2 0.435(13) 0.107(4) 0.055(3) 0.009(3) 0.056(5) -0.076(5)
F3 0.115(3) 0.101(3) 0.091(3) 0.043(2) 0.028(2) -0.027(2)
F4 0.253(6) 0.115(4) 0.097(3) -0.035(3) 0.033(4) -0.133(4)
F5 0.086(2) 0.0644(19) 0.068(2) -0.0264(16) -0.0172(17) 0.0084(17)
F6 0.119(3) 0.088(3) 0.110(3) -0.045(2) 0.001(2) 0.044(2)
F7 0.158(4) 0.261(6) 0.0301(16) -0.025(3) 0.031(2) -0.119(4)
F8 0.294(7) 0.091(3) 0.0433(19) 0.0125(19) 0.063(3) 0.011(4)
F9 0.134(4) 0.202(5) 0.067(2) -0.011(3) 0.059(3) 0.052(4)
F10 0.107(3) 0.0620(18) 0.0528(17) -0.0164(14) 0.0191(17) -0.0207(17)
F11 0.173(4) 0.095(3) 0.066(2) -0.0129(19) 0.040(2) -0.080(3)
F12 0.065(2) 0.108(3) 0.125(3) -0.039(3) -0.018(2) -0.009(2)
F13 0.077(2) 0.093(2) 0.0490(16) 0.0106(16) 0.0037(15) -0.0181(18)
F14 0.072(2) 0.0665(19) 0.0657(19) 0.0046(15) -0.0294(15) -0.0093(16)
F15 0.089(2) 0.107(3) 0.082(2) 0.025(2) 0.0065(19) 0.063(2)
F16 0.186(4) 0.074(2) 0.163(4) -0.076(3) 0.132(4) -0.073(3)
F17 0.140(3) 0.097(3) 0.061(2) -0.0280(19) 0.019(2) 0.053(2)
F18 0.080(2) 0.082(2) 0.103(2) -0.0180(19) 0.059(2) 0.0129(17)
C1 0.038(2) 0.035(2) 0.0234(17) -0.0027(14) 0.0042(15) 0.0089(16)
C2 0.0297(18) 0.038(2) 0.036(2) -0.0035(16) 0.0055(15) -0.0008(15)
C3 0.037(2) 0.047(2) 0.037(2) -0.0026(18) 0.0077(17) -0.0072(18)
C4 0.038(2) 0.055(3) 0.052(3) 0.011(2) 0.0058(19) -0.011(2)
C5 0.039(2) 0.041(2) 0.066(3) 0.003(2) 0.011(2) -0.0065(18)
C6 0.033(2) 0.039(2) 0.055(3) -0.0074(19) 0.0014(18) 0.0006(17)
C7 0.035(2) 0.039(2) 0.037(2) -0.0064(16) 0.0016(16) 0.0047(16)
C8 0.075(4) 0.096(5) 0.054(3) 0.022(3) -0.001(3) -0.041(3)
C9 0.067(3) 0.037(3) 0.077(4) -0.014(2) -0.004(3) 0.003(2)
C10 0.040(2) 0.0310(19) 0.0264(17) 0.0004(14) 0.0071(15) 0.0103(15)
C11 0.037(2) 0.041(2) 0.0263(17) -0.0024(15) 0.0077(15) 0.0079(16)
C12 0.044(2) 0.053(3) 0.033(2) 0.0017(18) 0.0132(18) 0.0065(19)
C13 0.053(3) 0.054(3) 0.041(2) 0.0045(19) 0.019(2) -0.001(2)
C14 0.051(3) 0.046(2) 0.040(2) -0.0020(18) 0.0093(19) -0.0009(19)
C15 0.052(2) 0.038(2) 0.0249(17) 0.0002(15) 0.0085(17) 0.0048(18)
C16 0.065(3) 0.076(3) 0.033(2) -0.001(2) 0.023(2) -0.009(3)
C17 0.074(4) 0.061(3) 0.052(3) -0.009(2) 0.012(3) -0.019(3)
C18 0.035(2) 0.0303(19) 0.038(2) -0.0028(15) 0.0109(16) 0.0021(15)
C19 0.0316(19) 0.035(2) 0.037(2) -0.0041(16) 0.0069(16) 0.0018(15)
C20 0.0299(19) 0.037(2) 0.052(2) 0.0017(18) 0.0073(17) 0.0020(16)
C21 0.035(2) 0.034(2) 0.062(3) -0.0016(19) 0.0141(19) 0.0067(16)
C22 0.037(2) 0.034(2) 0.054(2) -0.0091(18) 0.0203(19) -0.0007(16)
C23 0.035(2) 0.036(2) 0.037(2) -0.0050(16) 0.0109(16) 0.0009(16)
C24 0.041(2) 0.050(3) 0.059(3) 0.004(2) -0.002(2) 0.007(2)
C25 0.061(3) 0.042(2) 0.066(3) -0.011(2) 0.033(3) 0.007(2)
C26 0.041(2) 0.045(2) 0.049(2) 0.0060(19) 0.0162(19) 0.0144(18)
C27 0.060(3) 0.046(3) 0.057(3) -0.013(2) 0.016(2) 0.015(2)
C28 0.079(4) 0.080(4) 0.042(3) -0.017(3) 0.019(3) 0.029(3)
C29 0.108(5) 0.062(3) 0.082(4) 0.033(3) 0.077(4) 0.043(3)
C30 0.044(2) 0.057(3) 0.068(3) -0.016(2) 0.029(2) -0.001(2)
C31 0.073(4) 0.099(5) 0.068(4) 0.037(3) 0.028(3) 0.038(3)
C32 0.077(4) 0.053(3) 0.140(6) -0.030(4) 0.035(4) 0.006(3)
C33 0.142(7) 0.199(9) 0.036(3) -0.035(4) 0.004(4) 0.080(7)
C34 0.261(12) 0.124(7) 0.226(11) 0.111(7) 0.220(11) 0.103(8)
C35 0.048(3) 0.108(5) 0.165(8) -0.055(5) 0.043(4) -0.015(3)
O1 0.046(2) 0.097(3) 0.0362(17) 0.0010(17) 0.0069(15) 0.0077(19)
C36 0.063(4) 0.119(6) 0.041(3) -0.010(3) 0.009(3) 0.001(4)

loop_
_atom_type_symbol
_atom_type_description
_atom_type_scat_dispersion_real
_atom_type_scat_dispersion_imag
_atom_type_scat_source
C C 0.0033 0.0016 'International Tables Vol C Tables 4.2.6.8 and 6.1.1.4'
H H 0.0000 0.0000 'International Tables Vol C Tables 4.2.6.8 and 6.1.1.4'
N N 0.0061 0.0033 'International Tables Vol C Tables 4.2.6.8 and 6.1.1.4'
F F 0.0171 0.0103 'International Tables Vol C Tables 4.2.6.8 and 6.1.1.4'
Cl Cl 0.1484 0.1585 'International Tables Vol C Tables 4.2.6.8 and 6.1.1.4'
Rh Rh -1.1178 0.9187 'International Tables Vol C Tables 4.2.6.8 and 6.1.1.4'
O O 0.0106 0.0060 'International Tables Vol C Tables 4.2.6.8 and 6.1.1.4'

loop_
_geom_angle_atom_site_label_1
_geom_angle_atom_site_label_2
_geom_angle_atom_site_label_3
_geom_angle
N1 Rh1 C30 100.00(16)
N1 Rh1 N2 61.77(12)
C30 Rh1 N2 117.28(17)
N1 Rh1 C29 113.0(2)
C30 Rh1 C29 41.0(2)
N2 Rh1 C29 158.1(2)
N1 Rh1 C26 122.60(15)
C30 Rh1 C26 38.61(18)
N2 Rh1 C26 98.49(14)
C29 Rh1 C26 65.52(18)
N1 Rh1 C28 149.9(2)
C30 Rh1 C28 65.5(2)
N2 Rh1 C28 148.0(2)
C29 Rh1 C28 38.8(2)
C26 Rh1 C28 63.02(19)
N1 Rh1 C27 160.54(16)
C30 Rh1 C27 65.36(19)
N2 Rh1 C27 112.08(17)
C29 Rh1 C27 65.2(2)
C26 Rh1 C27 38.06(18)
C28 Rh1 C27 37.4(2)
N1 Rh1 Cl1 87.66(9)
C30 Rh1 Cl1 152.60(15)
N2 Rh1 Cl1 89.59(10)
C29 Rh1 Cl1 111.84(19)
C26 Rh1 Cl1 148.93(13)
C28 Rh1 Cl1 94.94(15)
C27 Rh1 Cl1 111.28(14)
N1 Rh1 C1 30.87(12)
C30 Rh1 C1 113.19(16)
N2 Rh1 C1 30.99(12)
C29 Rh1 C1 141.1(2)
C26 Rh1 C1 115.13(14)
C28 Rh1 C1 178.14(17)
C27 Rh1 C1 141.09(16)
Cl1 Rh1 C1 86.71(8)
C1 N1 C2 127.7(3)
C1 N1 Rh1 94.5(2)
C2 N1 Rh1 137.3(3)
C1 N2 C10 127.9(3)
C1 N2 Rh1 93.9(2)
C10 N2 Rh1 135.9(2)
C18 N3 C1 123.3(3)
C18 N3 H3 118.3
C1 N3 H3 118.3
N1 C1 N2 109.6(3)
N1 C1 N3 126.4(3)
N2 C1 N3 123.9(3)
N1 C1 Rh1 54.65(18)
N2 C1 Rh1 55.13(18)
N3 C1 Rh1 172.6(3)
C3 C2 N1 118.1(3)
C3 C2 C7 119.1(4)
N1 C2 C7 122.8(4)
C2 C3 C4 120.5(4)
C2 C3 H3A 119.8
C4 C3 H3A 119.8
C5 C4 C3 120.4(4)
C5 C4 C8 119.7(5)
C3 C4 C8 119.9(5)
C6 C5 C4 118.8(4)
C6 C5 H5 120.6
C4 C5 H5 120.6
C7 C6 C5 121.6(4)
C7 C6 C9 118.9(4)
C5 C6 C9 119.4(4)
C6 C7 C2 119.6(4)
C6 C7 H7 120.2
C2 C7 H7 120.2
F1 C8 F3 110.7(7)
F1 C8 F2 102.2(8)
F3 C8 F2 99.5(6)
F1 C8 C4 115.7(5)
F3 C8 C4 115.4(5)
F2 C8 C4 111.3(6)
F4 C9 F5 108.4(5)
F4 C9 F6 106.4(5)
F5 C9 F6 102.8(5)
F4 C9 C6 113.7(5)
F5 C9 C6 113.8(4)
F6 C9 C6 110.9(4)
N2 C10 C15 118.9(3)
N2 C10 C11 122.9(4)
C15 C10 C11 118.0(4)
C12 C11 C10 119.8(4)
C12 C11 H11 120.1
C10 C11 H11 120.1
C11 C12 C13 122.0(4)
C11 C12 C16 118.9(4)
C13 C12 C16 119.1(4)
C12 C13 C14 118.4(4)
C12 C13 H13 120.8
C14 C13 H13 120.8
C15 C14 C13 120.8(4)
C15 C14 C17 119.0(4)
C13 C14 C17 120.2(4)
C14 C15 C10 121.1(4)
C14 C15 H15 119.4
C10 C15 H15 119.4
F8 C16 F7 107.3(5)
F8 C16 F9 105.5(5)
F7 C16 F9 103.2(5)
F8 C16 C12 114.2(4)
F7 C16 C12 113.3(4)
F9 C16 C12 112.4(4)
F12 C17 F10 105.5(5)
F12 C17 F11 108.8(5)
F10 C17 F11 104.9(5)
F12 C17 C14 112.5(5)
F10 C17 C14 112.6(5)
F11 C17 C14 112.0(4)
C19 C18 N3 121.8(3)
C19 C18 C23 119.7(3)
N3 C18 C23 118.4(3)
C20 C19 C18 119.4(4)
C20 C19 H19 120.3
C18 C19 H19 120.3
C21 C20 C19 121.6(4)
C21 C20 C24 120.5(4)
C19 C20 C24 117.8(4)
C20 C21 C22 118.3(4)
C20 C21 H21 120.8
C22 C21 H21 120.8
C23 C22 C21 121.3(4)
C23 C22 C25 119.6(4)
C21 C22 C25 119.1(4)
C22 C23 C18 119.6(4)
C22 C23 H23 120.2
C18 C23 H23 120.2
F15 C24 F14 106.8(4)
F15 C24 F13 106.5(4)
F14 C24 F13 105.8(4)
F15 C24 C20 113.0(4)
F14 C24 C20 112.5(4)
F13 C24 C20 111.8(4)
F16 C25 F17 109.3(5)
F16 C25 F18 106.1(4)
F17 C25 F18 103.3(4)
F16 C25 C22 112.8(4)
F17 C25 C22 113.4(4)
F18 C25 C22 111.4(4)
C27 C26 C30 110.9(4)
C27 C26 C31 124.6(5)
C30 C26 C31 124.4(5)
C27 C26 Rh1 72.1(2)
C30 C26 Rh1 70.2(3)
C31 C26 Rh1 124.4(3)
C28 C27 C26 107.4(5)
C28 C27 C32 126.7(5)
C26 C27 C32 125.8(5)
C28 C27 Rh1 71.2(3)
C26 C27 Rh1 69.9(2)
C32 C27 Rh1 128.0(4)
C27 C28 C29 110.8(5)
C27 C28 C33 124.7(7)
C29 C28 C33 124.5(7)
C27 C28 Rh1 71.4(3)
C29 C28 Rh1 69.5(3)
C33 C28 Rh1 125.0(4)
C28 C29 C30 105.2(4)
C28 C29 C34 128.3(8)
C30 C29 C34 126.4(8)
C28 C29 Rh1 71.6(3)
C30 C29 Rh1 69.1(2)
C34 C29 Rh1 126.4(4)
C26 C30 C29 105.7(4)
C26 C30 C35 127.5(6)
C29 C30 C35 126.8(6)
C26 C30 Rh1 71.2(2)
C29 C30 Rh1 69.9(3)
C35 C30 Rh1 124.0(4)
C26 C31 H31A 109.5
C26 C31 H31B 109.5
H31A C31 H31B 109.5
C26 C31 H31C 109.5
H31A C31 H31C 109.5
H31B C31 H31C 109.5
C27 C32 H32A 109.5
C27 C32 H32B 109.5
H32A C32 H32B 109.5
C27 C32 H32C 109.5
H32A C32 H32C 109.5
H32B C32 H32C 109.5
C28 C33 H33A 109.5
C28 C33 H33B 109.5
H33A C33 H33B 109.5
C28 C33 H33C 109.5
H33A C33 H33C 109.5
H33B C33 H33C 109.5
C29 C34 H34A 109.5
C29 C34 H34B 109.5
H34A C34 H34B 109.5
C29 C34 H34C 109.5
H34A C34 H34C 109.5
H34B C34 H34C 109.5
C30 C35 H35A 109.5
C30 C35 H35B 109.5
H35A C35 H35B 109.5
C30 C35 H35C 109.5
H35A C35 H35C 109.5
H35B C35 H35C 109.5
C36 O1 H1A 115(4)
O1 C36 H36B 108(5)
O1 C36 H36C 112(6)
H36B C36 H36C 111(7)
O1 C36 H36A 108(7)
H36B C36 H36A 96(8)
H36C C36 H36A 121(9)

loop_
_geom_bond_atom_site_label_1
_geom_bond_atom_site_label_2
_geom_bond_distance
Rh1 N1 2.106(3)
Rh1 C30 2.116(5)
Rh1 N2 2.117(3)
Rh1 C29 2.128(5)
Rh1 C26 2.129(4)
Rh1 C28 2.155(4)
Rh1 C27 2.158(4)
Rh1 Cl1 2.4177(13)
Rh1 C1 2.574(3)
N1 C1 1.325(5)
N1 C2 1.390(5)
N2 C1 1.328(5)
N2 C10 1.384(5)
N3 C18 1.391(5)
N3 C1 1.399(4)
N3 H3 0.8600
F1 C8 1.210(7)
F2 C8 1.333(10)
F3 C8 1.286(6)
F4 C9 1.281(7)
F5 C9 1.317(6)
F6 C9 1.355(7)
F7 C16 1.298(6)
F8 C16 1.257(6)
F9 C16 1.301(6)
F10 C17 1.325(6)
F11 C17 1.338(6)
F12 C17 1.307(7)
F13 C24 1.334(6)
F14 C24 1.326(6)
F15 C24 1.315(5)
F16 C25 1.280(6)
F17 C25 1.330(6)
F18 C25 1.334(6)
C2 C3 1.385(6)
C2 C7 1.399(5)
C3 C4 1.388(6)
C3 H3A 0.9300
C4 C5 1.386(7)
C4 C8 1.483(7)
C5 C6 1.381(6)
C5 H5 0.9300
C6 C7 1.375(6)
C6 C9 1.498(6)
C7 H7 0.9300
C10 C15 1.391(5)
C10 C11 1.408(5)
C11 C12 1.373(6)
C11 H11 0.9300
C12 C13 1.377(6)
C12 C16 1.504(6)
C13 C14 1.387(6)
C13 H13 0.9300
C14 C15 1.376(6)
C14 C17 1.499(6)
C15 H15 0.9300
C18 C19 1.390(5)
C18 C23 1.393(5)
C19 C20 1.383(5)
C19 H19 0.9300
C20 C21 1.383(6)
C20 C24 1.511(6)
C21 C22 1.384(6)
C21 H21 0.9300
C22 C23 1.383(6)
C22 C25 1.498(6)
C23 H23 0.9300
C26 C27 1.398(7)
C26 C30 1.404(7)
C26 C31 1.503(6)
C27 C28 1.381(8)
C27 C32 1.508(8)
C28 C29 1.424(9)
C28 C33 1.531(8)
C29 C30 1.486(8)
C29 C34 1.500(8)
C30 C35 1.506(8)
C31 H31A 0.9600
C31 H31B 0.9600
C31 H31C 0.9600
C32 H32A 0.9600
C32 H32B 0.9600
C32 H32C 0.9600
C33 H33A 0.9600
C33 H33B 0.9600
C33 H33C 0.9600
C34 H34A 0.9600
C34 H34B 0.9600
C34 H34C 0.9600
C35 H35A 0.9600
C35 H35B 0.9600
C35 H35C 0.9600
O1 C36 1.382(7)
O1 H1A 0.78(5)
C36 H36B 1.01(9)
C36 H36C 0.87(9)
C36 H36A 0.85(11)

loop_
_geom_torsion_atom_site_label_1
_geom_torsion_atom_site_label_2
_geom_torsion_atom_site_label_3
_geom_torsion_atom_site_label_4
_geom_torsion
C30 Rh1 N1 C1 -119.0(3)
N2 Rh1 N1 C1 -3.3(2)
C29 Rh1 N1 C1 -159.7(3)
C26 Rh1 N1 C1 -85.0(3)
C28 Rh1 N1 C1 -176.7(3)
C27 Rh1 N1 C1 -79.5(6)
Cl1 Rh1 N1 C1 87.5(2)
C30 Rh1 N1 C2 70.1(4)
N2 Rh1 N1 C2 -174.2(4)
C29 Rh1 N1 C2 29.3(4)
C26 Rh1 N1 C2 104.1(4)
C28 Rh1 N1 C2 12.4(6)
C27 Rh1 N1 C2 109.6(6)
Cl1 Rh1 N1 C2 -83.5(4)
C1 Rh1 N1 C2 -171.0(5)
N1 Rh1 N2 C1 3.3(2)
C30 Rh1 N2 C1 90.1(3)
C29 Rh1 N2 C1 84.7(5)
C26 Rh1 N2 C1 125.8(2)
C28 Rh1 N2 C1 177.0(3)
C27 Rh1 N2 C1 162.8(2)
Cl1 Rh1 N2 C1 -84.3(2)
N1 Rh1 N2 C10 166.0(4)
C30 Rh1 N2 C10 -107.2(4)
C29 Rh1 N2 C10 -112.6(6)
C26 Rh1 N2 C10 -71.5(4)
C28 Rh1 N2 C10 -20.3(6)
C27 Rh1 N2 C10 -34.5(4)
Cl1 Rh1 N2 C10 78.4(4)
C1 Rh1 N2 C10 162.7(5)
C2 N1 C1 N2 177.2(3)
Rh1 N1 C1 N2 4.9(3)
C2 N1 C1 N3 1.3(6)
Rh1 N1 C1 N3 -171.0(3)
C2 N1 C1 Rh1 172.3(4)
C10 N2 C1 N1 -169.6(3)
Rh1 N2 C1 N1 -4.9(3)
C10 N2 C1 N3 6.3(6)
Rh1 N2 C1 N3 171.1(3)
C10 N2 C1 Rh1 -164.8(4)
C18 N3 C1 N1 46.2(6)
C18 N3 C1 N2 -129.1(4)
C18 N3 C1 Rh1 -49(2)
C30 Rh1 C1 N1 69.6(3)
N2 Rh1 C1 N1 174.4(4)
C29 Rh1 C1 N1 30.5(4)
C26 Rh1 C1 N1 112.0(2)
C28 Rh1 C1 N1 116(7)
C27 Rh1 C1 N1 148.6(3)
Cl1 Rh1 C1 N1 -90.9(2)
N1 Rh1 C1 N2 -174.4(4)
C30 Rh1 C1 N2 -104.8(3)
C29 Rh1 C1 N2 -143.8(3)
C26 Rh1 C1 N2 -62.3(3)
C28 Rh1 C1 N2 -58(7)
C27 Rh1 C1 N2 -25.8(4)
Cl1 Rh1 C1 N2 94.7(2)
N1 Rh1 C1 N3 100(2)
C30 Rh1 C1 N3 170(2)
N2 Rh1 C1 N3 -85(2)
C29 Rh1 C1 N3 131(2)
C26 Rh1 C1 N3 -148(2)
C28 Rh1 C1 N3 -143(6)
C27 Rh1 C1 N3 -111(2)
Cl1 Rh1 C1 N3 9(2)
C1 N1 C2 C3 -136.8(4)
Rh1 N1 C2 C3 31.8(6)
C1 N1 C2 C7 43.7(6)
Rh1 N1 C2 C7 -147.7(3)
N1 C2 C3 C4 178.4(4)
C7 C2 C3 C4 -2.0(6)
C2 C3 C4 C5 -0.8(7)
C2 C3 C4 C8 -179.6(5)
C3 C4 C5 C6 2.0(7)
C8 C4 C5 C6 -179.2(5)
C4 C5 C6 C7 -0.4(7)
C4 C5 C6 C9 -178.1(4)
C5 C6 C7 C2 -2.4(6)
C9 C6 C7 C2 175.3(4)
C3 C2 C7 C6 3.6(6)
N1 C2 C7 C6 -176.9(4)
C5 C4 C8 F1 -106.8(9)
C3 C4 C8 F1 72.0(11)
C5 C4 C8 F3 24.8(9)
C3 C4 C8 F3 -156.4(6)
C5 C4 C8 F2 137.2(6)
C3 C4 C8 F2 -44.0(8)
C7 C6 C9 F4 149.4(5)
C5 C6 C9 F4 -32.8(7)
C7 C6 C9 F5 24.7(7)
C5 C6 C9 F5 -157.5(5)
C7 C6 C9 F6 -90.7(5)
C5 C6 C9 F6 87.1(6)
C1 N2 C10 C15 138.6(4)
Rh1 N2 C10 C15 -19.3(6)
C1 N2 C10 C11 -45.7(6)
Rh1 N2 C10 C11 156.5(3)
N2 C10 C11 C12 -176.4(4)
C15 C10 C11 C12 -0.6(6)
C10 C11 C12 C13 0.6(6)
C10 C11 C12 C16 -179.8(4)
C11 C12 C13 C14 -0.1(7)
C16 C12 C13 C14 -179.6(4)
C12 C13 C14 C15 -0.5(7)
C12 C13 C14 C17 -178.8(5)
C13 C14 C15 C10 0.5(7)
C17 C14 C15 C10 178.8(4)
N2 C10 C15 C14 176.0(4)
C11 C10 C15 C14 0.1(6)
C11 C12 C16 F8 -140.1(5)
C13 C12 C16 F8 39.5(7)
C11 C12 C16 F7 -16.8(7)
C13 C12 C16 F7 162.8(5)
C11 C12 C16 F9 99.8(6)
C13 C12 C16 F9 -80.7(6)
C15 C14 C17 F12 -74.3(6)
C13 C14 C17 F12 104.0(6)
C15 C14 C17 F10 44.8(7)
C13 C14 C17 F10 -136.9(5)
C15 C14 C17 F11 162.6(5)
C13 C14 C17 F11 -19.0(7)
C1 N3 C18 C19 20.4(6)
C1 N3 C18 C23 -161.6(4)
N3 C18 C19 C20 -179.7(4)
C23 C18 C19 C20 2.5(6)
C18 C19 C20 C21 -2.5(6)
C18 C19 C20 C24 174.1(4)
C19 C20 C21 C22 0.3(6)
C24 C20 C21 C22 -176.1(4)
C20 C21 C22 C23 1.8(6)
C20 C21 C22 C25 179.9(4)
C21 C22 C23 C18 -1.8(6)
C25 C22 C23 C18 -179.9(4)
C19 C18 C23 C22 -0.4(6)
N3 C18 C23 C22 -178.3(4)
C21 C20 C24 F15 -23.8(6)
C19 C20 C24 F15 159.5(4)
C21 C20 C24 F14 -144.8(4)
C19 C20 C24 F14 38.6(6)
C21 C20 C24 F13 96.3(5)
C19 C20 C24 F13 -80.3(5)
C23 C22 C25 F16 112.6(5)
C21 C22 C25 F16 -65.5(6)
C23 C22 C25 F17 -12.2(6)
C21 C22 C25 F17 169.6(4)
C23 C22 C25 F18 -128.2(4)
C21 C22 C25 F18 53.7(6)
N1 Rh1 C26 C27 177.0(3)
C30 Rh1 C26 C27 -121.0(4)
N2 Rh1 C26 C27 115.2(3)
C29 Rh1 C26 C27 -80.4(4)
C28 Rh1 C26 C27 -37.2(3)
Cl1 Rh1 C26 C27 11.7(4)
C1 Rh1 C26 C27 142.7(3)
N1 Rh1 C26 C30 -61.9(3)
N2 Rh1 C26 C30 -123.8(3)
C29 Rh1 C26 C30 40.6(3)
C28 Rh1 C26 C30 83.9(3)
C27 Rh1 C26 C30 121.0(4)
Cl1 Rh1 C26 C30 132.7(3)
C1 Rh1 C26 C30 -96.3(3)
N1 Rh1 C26 C31 56.9(5)
C30 Rh1 C26 C31 118.8(6)
N2 Rh1 C26 C31 -5.0(5)
C29 Rh1 C26 C31 159.4(6)
C28 Rh1 C26 C31 -157.3(5)
C27 Rh1 C26 C31 -120.2(6)
Cl1 Rh1 C26 C31 -108.5(5)
C1 Rh1 C26 C31 22.5(5)
C30 C26 C27 C28 2.1(5)
C31 C26 C27 C28 -178.4(4)
Rh1 C26 C27 C28 61.7(3)
C30 C26 C27 C32 177.3(5)
C31 C26 C27 C32 -3.1(7)
Rh1 C26 C27 C32 -123.0(5)
C30 C26 C27 Rh1 -59.6(3)
C31 C26 C27 Rh1 119.9(4)
N1 Rh1 C27 C28 -124.9(5)
C30 Rh1 C27 C28 -81.4(4)
N2 Rh1 C27 C28 167.6(3)
C29 Rh1 C27 C28 -36.0(4)
C26 Rh1 C27 C28 -117.4(5)
Cl1 Rh1 C27 C28 69.0(4)
C1 Rh1 C27 C28 -178.4(3)
N1 Rh1 C27 C26 -7.5(7)
C30 Rh1 C27 C26 36.0(3)
N2 Rh1 C27 C26 -74.9(3)
C29 Rh1 C27 C26 81.4(3)
C28 Rh1 C27 C26 117.4(5)
Cl1 Rh1 C27 C26 -173.6(2)
C1 Rh1 C27 C26 -61.0(4)
N1 Rh1 C27 C32 112.7(6)
C30 Rh1 C27 C32 156.3(6)
N2 Rh1 C27 C32 45.3(6)
C29 Rh1 C27 C32 -158.4(6)
C26 Rh1 C27 C32 120.3(7)
C28 Rh1 C27 C32 -122.3(7)
Cl1 Rh1 C27 C32 -53.3(6)
C1 Rh1 C27 C32 59.3(6)
C26 C27 C28 C29 -2.3(5)
C32 C27 C28 C29 -177.5(5)
Rh1 C27 C28 C29 58.6(3)
C26 C27 C28 C33 178.9(5)
C32 C27 C28 C33 3.7(8)
Rh1 C27 C28 C33 -120.3(5)
C26 C27 C28 Rh1 -60.8(3)
C32 C27 C28 Rh1 123.9(5)
N1 Rh1 C28 C27 147.0(3)
C30 Rh1 C28 C27 80.9(3)
N2 Rh1 C28 C27 -22.0(5)
C29 Rh1 C28 C27 121.6(5)
C26 Rh1 C28 C27 37.9(3)
Cl1 Rh1 C28 C27 -119.1(3)
C1 Rh1 C28 C27 33(7)
N1 Rh1 C28 C29 25.4(5)
C30 Rh1 C28 C29 -40.8(3)
N2 Rh1 C28 C29 -143.6(4)
C26 Rh1 C28 C29 -83.7(3)
C27 Rh1 C28 C29 -121.6(5)
Cl1 Rh1 C28 C29 119.2(3)
C1 Rh1 C28 C29 -88(7)
N1 Rh1 C28 C33 -93.1(8)
C30 Rh1 C28 C33 -159.2(8)
N2 Rh1 C28 C33 97.9(7)
C29 Rh1 C28 C33 -118.5(8)
C26 Rh1 C28 C33 157.8(8)
C27 Rh1 C28 C33 119.9(8)
Cl1 Rh1 C28 C33 0.8(7)
C1 Rh1 C28 C33 153(6)
C27 C28 C29 C30 1.6(5)
C33 C28 C29 C30 -179.5(5)
Rh1 C28 C29 C30 61.3(3)
C27 C28 C29 C34 178.1(5)
C33 C28 C29 C34 -3.1(9)
Rh1 C28 C29 C34 -122.3(6)
C27 C28 C29 Rh1 -59.7(4)
C33 C28 C29 Rh1 119.2(5)
N1 Rh1 C29 C28 -166.5(3)
C30 Rh1 C29 C28 115.0(4)
N2 Rh1 C29 C28 122.4(5)
C26 Rh1 C29 C28 76.7(3)
C27 Rh1 C29 C28 34.7(3)
Cl1 Rh1 C29 C28 -69.5(3)
C1 Rh1 C29 C28 177.0(3)
N1 Rh1 C29 C30 78.5(3)
N2 Rh1 C29 C30 7.3(7)
C26 Rh1 C29 C30 -38.3(3)
C28 Rh1 C29 C30 -115.0(4)
C27 Rh1 C29 C30 -80.3(3)
Cl1 Rh1 C29 C30 175.5(2)
C1 Rh1 C29 C30 62.0(4)
N1 Rh1 C29 C34 -42.0(9)
C30 Rh1 C29 C34 -120.4(10)
N2 Rh1 C29 C34 -113.1(8)
C26 Rh1 C29 C34 -158.7(9)
C28 Rh1 C29 C34 124.6(10)
C27 Rh1 C29 C34 159.2(9)
Cl1 Rh1 C29 C34 55.0(9)
C1 Rh1 C29 C34 -58.4(10)
C27 C26 C30 C29 -1.1(5)
C31 C26 C30 C29 179.4(4)
Rh1 C26 C30 C29 -61.8(3)
C27 C26 C30 C35 179.7(5)
C31 C26 C30 C35 0.2(8)
Rh1 C26 C30 C35 119.0(5)
C27 C26 C30 Rh1 60.8(3)
C31 C26 C30 Rh1 -118.8(4)
C28 C29 C30 C26 -0.3(5)
C34 C29 C30 C26 -176.9(5)
Rh1 C29 C30 C26 62.7(3)
C28 C29 C30 C35 178.9(5)
C34 C29 C30 C35 2.3(8)
Rh1 C29 C30 C35 -118.1(5)
C28 C29 C30 Rh1 -63.0(3)
C34 C29 C30 Rh1 120.4(5)
N1 Rh1 C30 C26 131.0(3)
N2 Rh1 C30 C26 67.7(3)
C29 Rh1 C30 C26 -115.4(4)
C28 Rh1 C30 C26 -76.8(3)
C27 Rh1 C30 C26 -35.5(3)
Cl1 Rh1 C30 C26 -124.5(3)
C1 Rh1 C30 C26 101.8(3)
N1 Rh1 C30 C29 -113.6(3)
N2 Rh1 C30 C29 -176.9(3)
C26 Rh1 C30 C29 115.4(4)
C28 Rh1 C30 C29 38.6(3)
C27 Rh1 C30 C29 79.8(3)
Cl1 Rh1 C30 C29 -9.2(5)
C1 Rh1 C30 C29 -142.9(3)
N1 Rh1 C30 C35 7.9(6)
N2 Rh1 C30 C35 -55.4(6)
C29 Rh1 C30 C35 121.6(7)
C26 Rh1 C30 C35 -123.1(7)
C28 Rh1 C30 C35 160.2(6)
C27 Rh1 C30 C35 -158.6(6)
Cl1 Rh1 C30 C35 112.4(6)
C1 Rh1 C30 C35 -21.3(6)
